data_7032939
loop_
_publ_author_name
'Hananouchi, Steven'
'Krull, Brandon T.'
'Ziller, Joseph W.'
'Furche, Filipp'
'Heyduk, Alan F.'

_publ_section_title
;
 Metal effects on ligand non-innocence in Group 5 complexes of the
 redox-active [ONO] pincer ligand.
;
_journal_issue 48
_journal_name_full 'Dalton transactions (Cambridge, England : 2003)'
_journal_page_first 17991
_journal_page_last 18000
_journal_paper_doi 10.1039/c4dt02259a
_journal_volume 43
_journal_year 2014
_chemical_formula_sum 'C37 H62 Cl2 N Nb O3'
_chemical_formula_weight 732.68
_chemical_name_systematic
; 
 ? 
;
_space_group_crystal_system orthorhombic
_space_group_IT_number 19
_space_group_name_Hall 'P 2ac 2ab'
_space_group_name_H-M_alt 'P 21 21 21'
_symmetry_space_group_name_Hall 'P 2ac 2ab'
_symmetry_space_group_name_H-M 'P 21 21 21'
_atom_sites_solution_hydrogens geom
_atom_sites_solution_primary direct
_atom_sites_solution_secondary difmap
_audit_creation_method SHELXL-2014
_cell_angle_alpha 90
_cell_angle_beta 90
_cell_angle_gamma 90
_cell_formula_units_Z 4
_cell_length_a 14.5710(10)
_cell_length_b 15.9423(11)
_cell_length_c 17.0831(12)
_cell_measurement_reflns_used 9357
_cell_measurement_temperature 143(2)
_cell_measurement_theta_max 28.20
_cell_measurement_theta_min 2.24
_cell_volume 3968.3(5)
_computing_cell_refinement 'Bruker SAINT 7.68a, 2009'
_computing_data_collection 'Bruker APEX2 2011.4-1, 2011'
_computing_data_reduction 'Bruker SAINT 7.68a, 2009'
_computing_molecular_graphics 'Bruker SHELXTL'
_computing_publication_material 'Bruker SHELXTL'
_computing_structure_refinement 'SHELXL-2014 (Sheldrick, 2014)'
_computing_structure_solution 'Bruker SHELXTL 2008/4'
_diffrn_ambient_temperature 143(2)
_diffrn_measured_fraction_theta_full 0.999
_diffrn_measured_fraction_theta_max 0.951
_diffrn_measurement_device_type 'Bruker SMART APEX II CCD'
_diffrn_measurement_method '\f and \w scans'
_diffrn_radiation_type MoK\a
_diffrn_radiation_wavelength 0.71073
_diffrn_reflns_av_R_equivalents 0.0220
_diffrn_reflns_av_unetI/netI 0.0172
_diffrn_reflns_Laue_measured_fraction_full 0.999
_diffrn_reflns_Laue_measured_fraction_max 0.951
_diffrn_reflns_limit_h_max 19
_diffrn_reflns_limit_h_min -19
_diffrn_reflns_limit_k_max 20
_diffrn_reflns_limit_k_min -20
_diffrn_reflns_limit_l_max 21
_diffrn_reflns_limit_l_min -21
_diffrn_reflns_number 45745
_diffrn_reflns_point_group_measured_fraction_full 0.999
_diffrn_reflns_point_group_measured_fraction_max 0.950
_diffrn_reflns_theta_full 25.242
_diffrn_reflns_theta_max 28.506
_diffrn_reflns_theta_min 1.747
_diffrn_source 'fine-focus sealed tube'
_exptl_absorpt_coefficient_mu 0.470
_exptl_absorpt_correction_T_max 0.9450
_exptl_absorpt_correction_T_min 0.8456
_exptl_absorpt_correction_type numerical
_exptl_absorpt_process_details 'Bruker SADABS'
_exptl_crystal_colour purple
_exptl_crystal_density_diffrn 1.226
_exptl_crystal_density_meas ?
_exptl_crystal_description prism
_exptl_crystal_F_000 1560
_exptl_crystal_size_max 0.459
_exptl_crystal_size_mid 0.301
_exptl_crystal_size_min 0.174
_refine_diff_density_max 0.532
_refine_diff_density_min -0.297
_refine_diff_density_rms 0.047
_refine_ls_abs_structure_details
; 
 Refined as an inversion twin. 
;
_refine_ls_abs_structure_Flack 0.38(3)
_refine_ls_extinction_method none
_refine_ls_goodness_of_fit_ref 1.058
_refine_ls_hydrogen_treatment constr
_refine_ls_matrix_type full
_refine_ls_number_parameters 414
_refine_ls_number_reflns 9374
_refine_ls_number_restraints 0
_refine_ls_restrained_S_all 1.058
_refine_ls_R_factor_all 0.0241
_refine_ls_R_factor_gt 0.0228
_refine_ls_shift/su_max 0.001
_refine_ls_shift/su_mean 0.000
_refine_ls_structure_factor_coef Fsqd
_refine_ls_weighting_details 'w=1/[\s^2^(Fo^2^)+(0.0319P)^2^+1.1694P] where P=(Fo^2^+2Fc^2^)/3'
_refine_ls_weighting_scheme calc
_refine_ls_wR_factor_gt 0.0580
_refine_ls_wR_factor_ref 0.0587
_reflns_Friedel_coverage 0.812
_reflns_Friedel_fraction_full 1.000
_reflns_Friedel_fraction_max 0.950
_reflns_number_gt 9111
_reflns_number_total 9374
_reflns_threshold_expression 'I > 2\s(I)'
_cod_data_source_file c4dt02259a2.cif
_cod_data_source_block afh295
_cod_depositor_comments
;
The following automatic conversions were performed:

'_exptl_absorpt_correction_type' value 'Numerical' changed to
'numerical' according to
/usr/data/users/saulius/crontab/automatic-downloads/rss-feeds/RSC/lib/dictionaries/cif_core.dic
dictionary named 'cif_core.dic' version 2.4.2 from 2011-04-26.

Automatic conversion script
Id: cif_fix_values 2827 2014-09-09 07:05:25Z andrius 

 Adding full bibliography for 7032938--7032941.cif.

The following automatic conversions were performed:

'_exptl_crystal_density_meas' value 'not_measured' was changed to '?'
- the value is perceived as not measured.

Automatic conversion script
Id: cif_fix_values 3008 2015-01-20 13:52:24Z robertas 
;
_cod_database_code 7032939
_shelx_space_group_comment
; 
The symmetry employed for this shelxl refinement is uniquely defined 
by the following loop, which should always be used as a source of 
symmetry information in preference to the above space-group names. 
They are only intended as comments. 
;
_shelx_estimated_absorpt_t_min 0.813
_shelx_estimated_absorpt_t_max 0.923
_shelxl_version_number 2014-2

loop_
_space_group_symop_operation_xyz
'x, y, z'
'-x+1/2, -y, z+1/2'
'-x, y+1/2, -z+1/2'
'x+1/2, -y+1/2, -z'

loop_
_atom_site_label
_atom_site_type_symbol
_atom_site_fract_x
_atom_site_fract_y
_atom_site_fract_z
_atom_site_U_iso_or_equiv
_atom_site_adp_type
_atom_site_occupancy
_atom_site_site_symmetry_order
_atom_site_calc_flag
_atom_site_refinement_flags_posn
_atom_site_refinement_flags_adp
Nb1 Nb -0.44982(2) 0.73256(2) -0.08971(2) 0.01724(5) Uani 1 1 d . .
Cl1 Cl -0.49427(4) 0.72276(4) 0.04601(3) 0.02894(13) Uani 1 1 d . .
Cl2 Cl -0.35822(4) 0.72891(5) -0.20566(3) 0.02966(12) Uani 1 1 d . .
O1 O -0.48449(10) 0.84735(9) -0.09655(10) 0.0199(3) Uani 1 1 d . .
O2 O -0.47978(10) 0.61757(9) -0.10155(10) 0.0204(3) Uani 1 1 d . .
O3 O -0.31538(11) 0.76464(13) -0.03668(10) 0.0298(4) Uani 1 1 d . .
N1 N -0.57734(11) 0.73133(13) -0.14329(10) 0.0181(3) Uani 1 1 d . .
C1 C -0.62075(15) 0.80925(14) -0.15447(13) 0.0178(4) Uani 1 1 d . .
C2 C -0.56638(15) 0.87495(14) -0.12531(13) 0.0178(4) Uani 1 1 d . .
C3 C -0.59420(16) 0.95885(14) -0.12472(13) 0.0178(4) Uani 1 1 d . .
C4 C -0.67999(16) 0.97444(14) -0.15732(13) 0.0189(4) Uani 1 1 d . .
H4A H -0.7014 1.0307 -0.1586 0.023 Uiso 1 1 calc R U
C5 C -0.73651(15) 0.91161(15) -0.18839(13) 0.0190(4) Uani 1 1 d . .
C6 C -0.70699(15) 0.82879(14) -0.18636(13) 0.0194(4) Uani 1 1 d . .
H6A H -0.7450 0.7855 -0.2065 0.023 Uiso 1 1 calc R U
C7 C -0.53362(14) 1.02823(13) -0.08985(14) 0.0199(4) Uani 1 1 d . .
C8 C -0.44353(19) 1.03320(16) -0.13635(15) 0.0289(5) Uani 1 1 d . .
H8A H -0.4569 1.0481 -0.1908 0.043 Uiso 1 1 calc R U
H8B H -0.4126 0.9787 -0.1347 0.043 Uiso 1 1 calc R U
H8C H -0.4037 1.0760 -0.1131 0.043 Uiso 1 1 calc R U
C9 C -0.51390(19) 1.00944(16) -0.00322(14) 0.0267(5) Uani 1 1 d . .
H9A H -0.5716 1.0096 0.0262 0.040 Uiso 1 1 calc R U
H9B H -0.4728 1.0525 0.0180 0.040 Uiso 1 1 calc R U
H9C H -0.4847 0.9543 0.0014 0.040 Uiso 1 1 calc R U
C10 C -0.58040(18) 1.11425(15) -0.09399(18) 0.0313(5) Uani 1 1 d . .
H10A H -0.6389 1.1122 -0.0657 0.047 Uiso 1 1 calc R U
H10B H -0.5917 1.1290 -0.1488 0.047 Uiso 1 1 calc R U
H10C H -0.5405 1.1566 -0.0701 0.047 Uiso 1 1 calc R U
C11 C -0.83051(16) 0.93553(15) -0.22221(14) 0.0225(5) Uani 1 1 d . .
C12 C -0.81683(18) 0.99831(18) -0.28951(16) 0.0299(5) Uani 1 1 d . .
H12A H -0.7812 0.9718 -0.3314 0.045 Uiso 1 1 calc R U
H12B H -0.7838 1.0477 -0.2701 0.045 Uiso 1 1 calc R U
H12C H -0.8768 1.0155 -0.3100 0.045 Uiso 1 1 calc R U
C13 C -0.88291(18) 0.85960(17) -0.25423(17) 0.0327(6) Uani 1 1 d . .
H13A H -0.8462 0.8323 -0.2950 0.049 Uiso 1 1 calc R U
H13B H -0.9415 0.8782 -0.2765 0.049 Uiso 1 1 calc R U
H13C H -0.8945 0.8198 -0.2117 0.049 Uiso 1 1 calc R U
C14 C -0.88848(17) 0.97475(17) -0.15721(16) 0.0282(5) Uani 1 1 d . .
H14A H -0.9010 0.9326 -0.1168 0.042 Uiso 1 1 calc R U
H14B H -0.9466 0.9949 -0.1792 0.042 Uiso 1 1 calc R U
H14C H -0.8550 1.0219 -0.1340 0.042 Uiso 1 1 calc R U
C15 C -0.61490(15) 0.65228(14) -0.16214(13) 0.0175(4) Uani 1 1 d . .
C16 C -0.55824(16) 0.58799(14) -0.13493(12) 0.0177(4) Uani 1 1 d . .
C17 C -0.58016(16) 0.50308(14) -0.14028(13) 0.0185(4) Uani 1 1 d . .
C18 C -0.66290(16) 0.48477(14) -0.17811(13) 0.0208(5) Uani 1 1 d . .
H18A H -0.6809 0.4277 -0.1828 0.025 Uiso 1 1 calc R U
C19 C -0.71995(16) 0.54612(15) -0.20919(13) 0.0202(4) Uani 1 1 d . .
C20 C -0.69578(16) 0.63020(15) -0.20124(13) 0.0201(4) Uani 1 1 d . .
H20A H -0.7342 0.6726 -0.2224 0.024 Uiso 1 1 calc R U
C21 C -0.51738(17) 0.43506(14) -0.10560(14) 0.0226(5) Uani 1 1 d . .
C22 C -0.42356(19) 0.43861(18) -0.14504(18) 0.0350(6) Uani 1 1 d . .
H22A H -0.3829 0.3969 -0.1211 0.052 Uiso 1 1 calc R U
H22B H -0.3972 0.4947 -0.1383 0.052 Uiso 1 1 calc R U
H22C H -0.4303 0.4265 -0.2010 0.052 Uiso 1 1 calc R U
C23 C -0.5079(2) 0.44958(18) -0.01758(16) 0.0358(6) Uani 1 1 d . .
H23A H -0.4662 0.4076 0.0046 0.054 Uiso 1 1 calc R U
H23B H -0.5682 0.4447 0.0073 0.054 Uiso 1 1 calc R U
H23C H -0.4830 0.5058 -0.0082 0.054 Uiso 1 1 calc R U
C24 C -0.5565(2) 0.34720(16) -0.1184(2) 0.0450(8) Uani 1 1 d . .
H24A H -0.5147 0.3055 -0.0959 0.068 Uiso 1 1 calc R U
H24B H -0.5633 0.3368 -0.1746 0.068 Uiso 1 1 calc R U
H24C H -0.6165 0.3429 -0.0929 0.068 Uiso 1 1 calc R U
C25 C -0.81277(17) 0.52369(16) -0.24766(15) 0.0253(5) Uani 1 1 d . .
C26 C -0.8179(2) 0.42999(18) -0.26852(19) 0.0404(7) Uani 1 1 d . .
H26A H -0.7663 0.4152 -0.3026 0.061 Uiso 1 1 calc R U
H26B H -0.8757 0.4185 -0.2958 0.061 Uiso 1 1 calc R U
H26C H -0.8150 0.3965 -0.2205 0.061 Uiso 1 1 calc R U
C27 C -0.8265(2) 0.57352(19) -0.32300(17) 0.0361(6) Uani 1 1 d . .
H27A H -0.8314 0.6334 -0.3105 0.054 Uiso 1 1 calc R U
H27B H -0.8829 0.5548 -0.3489 0.054 Uiso 1 1 calc R U
H27C H -0.7741 0.5644 -0.3579 0.054 Uiso 1 1 calc R U
C28 C -0.8892(2) 0.5446(2) -0.19013(19) 0.0461(8) Uani 1 1 d . .
H28A H -0.8868 0.6045 -0.1771 0.069 Uiso 1 1 calc R U
H28B H -0.8814 0.5114 -0.1424 0.069 Uiso 1 1 calc R U
H28C H -0.9487 0.5316 -0.2139 0.069 Uiso 1 1 calc R U
C29 C -0.2483(2) 0.90293(19) -0.01105(18) 0.0394(7) Uani 1 1 d . .
H29A H -0.2431 0.9469 0.0288 0.059 Uiso 1 1 calc R U
H29B H -0.2778 0.9260 -0.0579 0.059 Uiso 1 1 calc R U
H29C H -0.1870 0.8822 -0.0246 0.059 Uiso 1 1 calc R U
C30 C -0.30523(19) 0.83178(18) 0.02051(16) 0.0328(6) Uani 1 1 d . .
H30A H -0.2758 0.8092 0.0683 0.039 Uiso 1 1 calc R U
H30B H -0.3667 0.8531 0.0352 0.039 Uiso 1 1 calc R U
C31 C -0.23068(17) 0.71790(19) -0.04957(17) 0.0372(7) Uani 1 1 d . .
H31A H -0.1832 0.7370 -0.0121 0.045 Uiso 1 1 calc R U
H31B H -0.2079 0.7285 -0.1032 0.045 Uiso 1 1 calc R U
C32 C -0.2475(2) 0.6261(2) -0.0389(2) 0.0438(7) Uani 1 1 d . .
H32A H -0.1897 0.5954 -0.0452 0.066 Uiso 1 1 calc R U
H32B H -0.2918 0.6067 -0.0780 0.066 Uiso 1 1 calc R U
H32C H -0.2721 0.6160 0.0137 0.066 Uiso 1 1 calc R U
C33 C -0.2504(3) 0.2583(3) -0.0454(2) 0.0751(12) Uani 1 1 d . .
H33A H -0.2556 0.2325 -0.0973 0.113 Uiso 1 1 calc R U
H33B H -0.1917 0.2423 -0.0216 0.113 Uiso 1 1 calc R U
H33C H -0.2534 0.3194 -0.0504 0.113 Uiso 1 1 calc R U
C34 C -0.3276(3) 0.2285(3) 0.0054(2) 0.0702(11) Uani 1 1 d . .
H34A H -0.3228 0.1669 0.0113 0.084 Uiso 1 1 calc R U
H34B H -0.3864 0.2407 -0.0214 0.084 Uiso 1 1 calc R U
C35 C -0.3296(2) 0.2676(2) 0.0850(2) 0.0481(7) Uani 1 1 d . .
H35A H -0.3259 0.3292 0.0792 0.058 Uiso 1 1 calc R U
H35B H -0.2747 0.2490 0.1144 0.058 Uiso 1 1 calc R U
C36 C -0.4148(3) 0.2461(2) 0.1326(3) 0.0654(11) Uani 1 1 d . .
H36A H -0.4211 0.1844 0.1356 0.079 Uiso 1 1 calc R U
H36B H -0.4696 0.2683 0.1053 0.079 Uiso 1 1 calc R U
C37 C -0.4119(3) 0.2830(2) 0.2183(3) 0.0666(12) Uani 1 1 d . .
H37A H -0.4687 0.2684 0.2458 0.100 Uiso 1 1 calc R U
H37B H -0.4059 0.3442 0.2158 0.100 Uiso 1 1 calc R U
H37C H -0.3593 0.2594 0.2464 0.100 Uiso 1 1 calc R U

loop_
_atom_site_aniso_label
_atom_site_aniso_U_11
_atom_site_aniso_U_22
_atom_site_aniso_U_33
_atom_site_aniso_U_23
_atom_site_aniso_U_13
_atom_site_aniso_U_12
Nb1 0.01376(8) 0.01500(8) 0.02295(9) -0.00134(8) -0.00506(7) 0.00057(7)
Cl1 0.0275(3) 0.0325(3) 0.0268(3) 0.0016(2) 0.0015(2) -0.0005(2)
Cl2 0.0286(3) 0.0360(3) 0.0244(3) 0.0021(3) 0.0003(2) 0.0027(3)
O1 0.0180(7) 0.0152(7) 0.0266(8) -0.0015(7) -0.0059(7) -0.0002(6)
O2 0.0171(7) 0.0169(7) 0.0272(9) -0.0011(7) -0.0069(6) 0.0003(6)
O3 0.0175(7) 0.0362(9) 0.0358(9) -0.0127(9) -0.0069(6) 0.0009(8)
N1 0.0146(7) 0.0174(8) 0.0223(8) -0.0012(8) -0.0035(6) 0.0010(7)
C1 0.0167(10) 0.0173(10) 0.0195(10) -0.0005(8) -0.0008(8) 0.0014(8)
C2 0.0144(11) 0.0212(10) 0.0180(9) -0.0007(8) -0.0026(8) 0.0014(8)
C3 0.0183(10) 0.0184(10) 0.0167(10) -0.0016(8) 0.0005(8) -0.0005(8)
C4 0.0208(11) 0.0161(10) 0.0198(10) 0.0001(8) 0.0004(8) 0.0037(8)
C5 0.0137(10) 0.0236(11) 0.0197(10) 0.0000(9) -0.0014(8) 0.0023(8)
C6 0.0165(10) 0.0186(10) 0.0230(11) -0.0020(8) -0.0027(8) -0.0003(8)
C7 0.0202(10) 0.0169(9) 0.0226(10) -0.0009(9) -0.0006(9) -0.0015(7)
C8 0.0273(12) 0.0269(12) 0.0324(13) -0.0015(10) 0.0023(11) -0.0090(11)
C9 0.0353(13) 0.0248(12) 0.0200(11) -0.0025(9) -0.0051(10) -0.0035(10)
C10 0.0331(13) 0.0175(11) 0.0433(14) -0.0023(11) -0.0104(12) 0.0002(9)
C11 0.0167(11) 0.0234(11) 0.0274(12) 0.0000(9) -0.0056(9) 0.0047(9)
C12 0.0215(12) 0.0367(14) 0.0313(13) 0.0068(11) -0.0044(10) 0.0062(10)
C13 0.0217(12) 0.0311(13) 0.0454(15) -0.0040(12) -0.0144(11) 0.0051(10)
C14 0.0193(11) 0.0314(13) 0.0340(14) 0.0009(11) 0.0003(10) 0.0072(9)
C15 0.0169(10) 0.0177(10) 0.0179(10) -0.0012(8) 0.0004(8) 0.0004(8)
C16 0.0147(10) 0.0194(10) 0.0189(10) -0.0018(8) -0.0007(8) -0.0020(9)
C17 0.0209(11) 0.0179(10) 0.0168(10) 0.0007(8) 0.0003(8) -0.0017(8)
C18 0.0245(12) 0.0184(11) 0.0196(10) -0.0015(8) 0.0001(9) -0.0060(9)
C19 0.0182(11) 0.0241(11) 0.0183(10) -0.0034(9) 0.0004(8) -0.0035(9)
C20 0.0153(10) 0.0241(11) 0.0208(10) -0.0015(9) -0.0021(8) -0.0004(9)
C21 0.0285(12) 0.0159(10) 0.0234(12) 0.0023(8) -0.0049(9) -0.0009(8)
C22 0.0329(14) 0.0307(14) 0.0413(15) 0.0026(12) 0.0030(11) 0.0103(11)
C23 0.0474(17) 0.0359(14) 0.0241(12) 0.0052(11) -0.0064(12) 0.0052(13)
C24 0.0523(18) 0.0182(12) 0.0646(19) 0.0064(12) -0.0266(17) -0.0073(13)
C25 0.0206(12) 0.0281(12) 0.0271(12) -0.0005(10) -0.0048(9) -0.0080(9)
C26 0.0399(16) 0.0303(14) 0.0509(18) -0.0052(13) -0.0185(14) -0.0114(12)
C27 0.0353(15) 0.0368(15) 0.0362(14) 0.0035(12) -0.0154(12) -0.0107(12)
C28 0.0219(13) 0.077(2) 0.0397(16) -0.0171(16) -0.0007(12) -0.0147(14)
C29 0.0403(16) 0.0403(15) 0.0377(15) 0.0010(13) -0.0080(13) -0.0092(13)
C30 0.0334(14) 0.0375(14) 0.0274(12) -0.0050(11) -0.0074(10) -0.0058(11)
C31 0.0188(11) 0.0510(18) 0.0419(15) -0.0038(13) -0.0039(10) 0.0056(11)
C32 0.0380(16) 0.0439(17) 0.0494(18) -0.0036(14) -0.0101(14) 0.0160(14)
C33 0.085(3) 0.073(3) 0.067(2) -0.018(2) -0.008(2) 0.012(3)
C34 0.085(3) 0.050(2) 0.075(3) -0.009(2) -0.026(2) -0.011(2)
C35 0.0414(15) 0.0331(13) 0.070(2) 0.0008(19) -0.0142(15) -0.0011(13)
C36 0.0476(19) 0.043(2) 0.106(3) 0.025(2) -0.012(2) -0.0100(14)
C37 0.055(2) 0.037(2) 0.108(3) -0.002(2) 0.016(2) -0.0071(15)

loop_
_atom_type_symbol
_atom_type_description
_atom_type_scat_dispersion_real
_atom_type_scat_dispersion_imag
_atom_type_scat_source
C C 0.0033 0.0016 'International Tables Vol C Tables 4.2.6.8 and 6.1.1.4'
H H 0.0000 0.0000 'International Tables Vol C Tables 4.2.6.8 and 6.1.1.4'
N N 0.0061 0.0033 'International Tables Vol C Tables 4.2.6.8 and 6.1.1.4'
O O 0.0106 0.0060 'International Tables Vol C Tables 4.2.6.8 and 6.1.1.4'
Cl Cl 0.1484 0.1585 'International Tables Vol C Tables 4.2.6.8 and 6.1.1.4'
Nb Nb -2.0727 0.6215 'International Tables Vol C Tables 4.2.6.8 and 6.1.1.4'

loop_
_geom_angle_atom_site_label_1
_geom_angle_atom_site_label_2
_geom_angle_atom_site_label_3
_geom_angle
O2 Nb1 O1 149.64(6)
O2 Nb1 N1 74.76(7)
O1 Nb1 N1 75.15(7)
O2 Nb1 O3 118.04(7)
O1 Nb1 O3 92.17(7)
N1 Nb1 O3 167.13(8)
O2 Nb1 Cl2 90.95(5)
O1 Nb1 Cl2 96.94(6)
N1 Nb1 Cl2 97.73(5)
O3 Nb1 Cl2 81.42(5)
O2 Nb1 Cl1 88.74(5)
O1 Nb1 Cl1 92.87(6)
N1 Nb1 Cl1 100.56(5)
O3 Nb1 Cl1 81.93(5)
Cl2 Nb1 Cl1 160.95(2)
C2 O1 Nb1 124.41(13)
C16 O2 Nb1 124.96(14)
C30 O3 C31 113.01(19)
C30 O3 Nb1 122.21(15)
C31 O3 Nb1 124.60(16)
C1 N1 C15 125.67(16)
C1 N1 Nb1 117.06(14)
C15 N1 Nb1 117.20(15)
C2 C1 C6 118.5(2)
C2 C1 N1 110.90(18)
C6 C1 N1 130.6(2)
O1 C2 C3 124.1(2)
O1 C2 C1 112.38(19)
C3 C2 C1 123.5(2)
C4 C3 C2 115.4(2)
C4 C3 C7 122.9(2)
C2 C3 C7 121.7(2)
C3 C4 C5 123.5(2)
C6 C5 C4 119.2(2)
C6 C5 C11 121.5(2)
C4 C5 C11 119.3(2)
C5 C6 C1 119.8(2)
C10 C7 C3 111.77(19)
C10 C7 C8 108.0(2)
C3 C7 C8 109.13(19)
C10 C7 C9 107.6(2)
C3 C7 C9 109.92(18)
C8 C7 C9 110.4(2)
C14 C11 C13 107.9(2)
C14 C11 C5 108.74(19)
C13 C11 C5 112.5(2)
C14 C11 C12 110.4(2)
C13 C11 C12 108.2(2)
C5 C11 C12 109.1(2)
C16 C15 C20 118.2(2)
C16 C15 N1 110.52(19)
C20 C15 N1 131.3(2)
O2 C16 C17 123.8(2)
O2 C16 C15 112.43(19)
C17 C16 C15 123.8(2)
C16 C17 C18 115.5(2)
C16 C17 C21 121.6(2)
C18 C17 C21 122.9(2)
C19 C18 C17 123.1(2)
C18 C19 C20 119.3(2)
C18 C19 C25 121.6(2)
C20 C19 C25 119.0(2)
C19 C20 C15 120.1(2)
C22 C21 C23 110.4(2)
C22 C21 C24 107.8(2)
C23 C21 C24 108.3(2)
C22 C21 C17 109.7(2)
C23 C21 C17 109.1(2)
C24 C21 C17 111.7(2)
C28 C25 C27 109.5(3)
C28 C25 C26 109.1(2)
C27 C25 C26 107.7(2)
C28 C25 C19 108.4(2)
C27 C25 C19 110.7(2)
C26 C25 C19 111.5(2)
O3 C30 C29 111.7(2)
O3 C31 C32 110.0(2)
C33 C34 C35 114.2(3)
C34 C35 C36 114.1(3)
C35 C36 C37 112.9(3)

loop_
_geom_bond_atom_site_label_1
_geom_bond_atom_site_label_2
_geom_bond_distance
Nb1 O2 1.8953(15)
Nb1 O1 1.9020(15)
Nb1 N1 2.0714(16)
Nb1 O3 2.2181(16)
Nb1 Cl2 2.3893(6)
Nb1 Cl1 2.4123(6)
O1 C2 1.363(3)
O2 C16 1.362(3)
O3 C30 1.457(3)
O3 C31 1.458(3)
N1 C1 1.407(3)
N1 C15 1.411(3)
C1 C2 1.405(3)
C1 C6 1.405(3)
C2 C3 1.398(3)
C3 C4 1.391(3)
C3 C7 1.535(3)
C4 C5 1.401(3)
C5 C6 1.389(3)
C5 C11 1.535(3)
C7 C10 1.533(3)
C7 C8 1.536(3)
C7 C9 1.537(3)
C11 C14 1.529(3)
C11 C13 1.532(3)
C11 C12 1.537(3)
C15 C16 1.396(3)
C15 C20 1.400(3)
C16 C17 1.394(3)
C17 C18 1.399(3)
C17 C21 1.537(3)
C18 C19 1.389(3)
C19 C20 1.393(3)
C19 C25 1.546(3)
C21 C22 1.525(4)
C21 C23 1.528(3)
C21 C24 1.528(3)
C25 C28 1.523(4)
C25 C27 1.526(4)
C25 C26 1.538(4)
C29 C30 1.505(4)
C31 C32 1.495(4)
C33 C34 1.497(6)
C34 C35 1.497(5)
C35 C36 1.523(5)
C36 C37 1.578(6)

loop_
_geom_torsion_atom_site_label_1
_geom_torsion_atom_site_label_2
_geom_torsion_atom_site_label_3
_geom_torsion_atom_site_label_4
_geom_torsion
O1 Nb1 O2 C16 8.2(2)
N1 Nb1 O2 C16 0.47(16)
O3 Nb1 O2 C16 -178.07(15)
Cl2 Nb1 O2 C16 -97.28(16)
Cl1 Nb1 O2 C16 101.77(16)
C15 N1 C1 C2 176.6(2)
Nb1 N1 C1 C2 -0.3(2)
C15 N1 C1 C6 -1.0(4)
Nb1 N1 C1 C6 -177.94(19)
Nb1 O1 C2 C3 174.96(16)
Nb1 O1 C2 C1 -4.0(3)
C6 C1 C2 O1 -179.67(19)
N1 C1 C2 O1 2.4(3)
C6 C1 C2 C3 1.4(3)
N1 C1 C2 C3 -176.6(2)
O1 C2 C3 C4 179.6(2)
C1 C2 C3 C4 -1.6(3)
O1 C2 C3 C7 -0.8(3)
C1 C2 C3 C7 178.0(2)
C2 C3 C4 C5 0.6(3)
C7 C3 C4 C5 -179.1(2)
C3 C4 C5 C6 0.7(3)
C3 C4 C5 C11 179.3(2)
C4 C5 C6 C1 -1.0(3)
C11 C5 C6 C1 -179.6(2)
C2 C1 C6 C5 0.0(3)
N1 C1 C6 C5 177.5(2)
C4 C3 C7 C10 1.3(3)
C2 C3 C7 C10 -178.3(2)
C4 C3 C7 C8 -118.1(2)
C2 C3 C7 C8 62.2(3)
C4 C3 C7 C9 120.7(2)
C2 C3 C7 C9 -58.9(3)
C6 C5 C11 C14 117.6(2)
C4 C5 C11 C14 -61.0(3)
C6 C5 C11 C13 -1.9(3)
C4 C5 C11 C13 179.5(2)
C6 C5 C11 C12 -121.9(2)
C4 C5 C11 C12 59.5(3)
C1 N1 C15 C16 -172.9(2)
Nb1 N1 C15 C16 4.0(2)
C1 N1 C15 C20 6.7(4)
Nb1 N1 C15 C20 -176.4(2)
Nb1 O2 C16 C17 -177.51(16)
Nb1 O2 C16 C15 1.6(3)
C20 C15 C16 O2 176.90(19)
N1 C15 C16 O2 -3.4(3)
C20 C15 C16 C17 -4.0(3)
N1 C15 C16 C17 175.7(2)
O2 C16 C17 C18 -178.7(2)
C15 C16 C17 C18 2.3(3)
O2 C16 C17 C21 2.1(3)
C15 C16 C17 C21 -176.9(2)
C16 C17 C18 C19 0.5(3)
C21 C17 C18 C19 179.7(2)
C17 C18 C19 C20 -1.6(4)
C17 C18 C19 C25 -177.5(2)
C18 C19 C20 C15 -0.1(3)
C25 C19 C20 C15 175.9(2)
C16 C15 C20 C19 2.8(3)
N1 C15 C20 C19 -176.8(2)
C16 C17 C21 C22 -61.0(3)
C18 C17 C21 C22 119.8(3)
C16 C17 C21 C23 59.9(3)
C18 C17 C21 C23 -119.2(3)
C16 C17 C21 C24 179.6(2)
C18 C17 C21 C24 0.4(3)
C18 C19 C25 C28 102.9(3)
C20 C19 C25 C28 -73.0(3)
C18 C19 C25 C27 -137.0(2)
C20 C19 C25 C27 47.1(3)
C18 C19 C25 C26 -17.1(3)
C20 C19 C25 C26 166.9(2)
C31 O3 C30 C29 70.9(3)
Nb1 O3 C30 C29 -113.8(2)
C30 O3 C31 C32 126.9(3)
Nb1 O3 C31 C32 -48.2(3)
C33 C34 C35 C36 172.4(3)
C34 C35 C36 C37 176.1(3)
